data_7243556
loop_
_publ_author_name
'Wang, Yu'
'Ye, Jin'
'Yang, Na'
'Ma, Haixia'
'Zhang, Yazhou'
'Guo, Zhaoqi'

_publ_section_title
;
 Strong intermolecular interaction induced methylene-bridged asymmetric
 heterocyclic explosives
;
_journal_issue 43
_journal_name_full CrystEngComm
_journal_page_first 7635
_journal_page_last 7642
_journal_paper_doi 10.1039/D1CE01083B
_journal_volume 23
_journal_year 2021
_chemical_formula_moiety 'C4 H4 N10 O5'
_chemical_formula_sum 'C4 H4 N10 O5'
_chemical_formula_weight 272.17
_space_group_crystal_system orthorhombic
_space_group_IT_number 61
_space_group_name_Hall '-P 2ac 2ab'
_space_group_name_H-M_alt 'P b c a'
_atom_sites_solution_hydrogens mixed
_audit_creation_date 2021-01-12
_audit_creation_method
;
Olex2 1.2
(compiled 2018.05.29 svn.r3508 for OlexSys, GUI svn.r5506)
;
_audit_update_record
;
2021-02-14 deposited with the CCDC.	2021-09-22 downloaded from the CCDC.
;
_cell_angle_alpha 90
_cell_angle_beta 90
_cell_angle_gamma 90
_cell_formula_units_Z 8
_cell_length_a 9.4839(5)
_cell_length_b 9.0436(5)
_cell_length_c 22.4984(13)
_cell_measurement_reflns_used 2222
_cell_measurement_temperature 298(2)
_cell_measurement_theta_max 24.806
_cell_measurement_theta_min 3.241
_cell_volume 1929.66(18)
_computing_cell_refinement 'SAINT V8.38A (?, 2016)'
_computing_data_reduction 'SAINT V8.38A (?, 2016)'
_computing_molecular_graphics 'Olex2 (Dolomanov et al., 2009)'
_computing_publication_material 'Olex2 (Dolomanov et al., 2009)'
_computing_structure_refinement 'ShelXL (Sheldrick, 2015)'
_computing_structure_solution 'ShelXT (Sheldrick, 2015)'
_diffrn_ambient_temperature 298.0
_diffrn_measured_fraction_theta_full 0.999
_diffrn_measured_fraction_theta_max 1.000
_diffrn_measurement_device_type 'Bruker APEX-II CCD'
_diffrn_radiation_type MoK\a
_diffrn_radiation_wavelength 0.71073
_diffrn_reflns_av_R_equivalents 0.1156
_diffrn_reflns_av_unetI/netI 0.0596
_diffrn_reflns_Laue_measured_fraction_full 0.999
_diffrn_reflns_Laue_measured_fraction_max 1.000
_diffrn_reflns_limit_h_max 12
_diffrn_reflns_limit_h_min -12
_diffrn_reflns_limit_k_max 11
_diffrn_reflns_limit_k_min -10
_diffrn_reflns_limit_l_max 29
_diffrn_reflns_limit_l_min -29
_diffrn_reflns_number 21618
_diffrn_reflns_point_group_measured_fraction_full 0.999
_diffrn_reflns_point_group_measured_fraction_max 1.000
_diffrn_reflns_theta_full 25.242
_diffrn_reflns_theta_max 27.480
_diffrn_reflns_theta_min 2.809
_exptl_absorpt_coefficient_mu 0.169
_exptl_absorpt_correction_T_max 0.7456
_exptl_absorpt_correction_T_min 0.5767
_exptl_absorpt_correction_type multi-scan
_exptl_absorpt_process_details
'SADABS-2016/2 (Bruker,2016/2) was used for absorption correction. wR2(int) was 0.1442 before and 0.0698 after correction. The Ratio of minimum to maximum transmission is 0.7735. The \l/2 correction factor is Not present.'
_exptl_crystal_colour colourless
_exptl_crystal_colour_primary colourless
_exptl_crystal_density_diffrn 1.874
_exptl_crystal_description needle
_exptl_crystal_F_000 1104
_exptl_crystal_size_max 0.2
_exptl_crystal_size_mid 0.06
_exptl_crystal_size_min 0.06
_refine_diff_density_max 0.308
_refine_diff_density_min -0.433
_refine_diff_density_rms 0.081
_refine_ls_extinction_method none
_refine_ls_goodness_of_fit_ref 1.142
_refine_ls_hydrogen_treatment mixed
_refine_ls_matrix_type full
_refine_ls_number_parameters 180
_refine_ls_number_reflns 2211
_refine_ls_number_restraints 0
_refine_ls_restrained_S_all 1.142
_refine_ls_R_factor_all 0.1104
_refine_ls_R_factor_gt 0.0472
_refine_ls_shift/su_max 0.000
_refine_ls_shift/su_mean 0.000
_refine_ls_structure_factor_coef Fsqd
_refine_ls_weighting_details 'w=1/[\s^2^(Fo^2^)+(0.0382P)^2^+1.7225P] where P=(Fo^2^+2Fc^2^)/3'
_refine_ls_weighting_scheme calc
_refine_ls_wR_factor_gt 0.0964
_refine_ls_wR_factor_ref 0.1313
_reflns_Friedel_coverage 0.000
_reflns_number_gt 1341
_reflns_number_total 2211
_reflns_threshold_expression 'I > 2\s(I)'
_cod_data_source_file d1ce01083b2.cif
_cod_data_source_block 220195802_0m
_cod_depositor_comments 'Adding full bibliography for 7243554--7243556.cif.'
_cod_database_code 7243556
_shelx_shelxl_version_number 2018/3
_shelx_space_group_comment
;
The symmetry employed for this shelxl refinement is uniquely defined
by the following loop, which should always be used as a source of
symmetry information in preference to the above space-group names.
They are only intended as comments.
;
_shelx_estimated_absorpt_t_max 0.990
_shelx_estimated_absorpt_t_min 0.967
_olex2_refinement_description
;
1. Fixed Uiso
 At 1.2 times of:
  All C(H,H) groups
2.a Secondary CH2 refined with riding coordinates:
 C2(H2A,H2B)
;
_olex2_submission_special_instructions 'No special instructions were received'

loop_
_space_group_symop_operation_xyz
'x, y, z'
'-x+1/2, -y, z+1/2'
'-x, y+1/2, -z+1/2'
'x+1/2, -y+1/2, -z'
'-x, -y, -z'
'x-1/2, y, -z-1/2'
'x, -y-1/2, z-1/2'
'-x-1/2, y-1/2, z'

loop_
_atom_site_label
_atom_site_type_symbol
_atom_site_fract_x
_atom_site_fract_y
_atom_site_fract_z
_atom_site_U_iso_or_equiv
_atom_site_adp_type
_atom_site_occupancy
_atom_site_site_symmetry_order
_atom_site_calc_flag
_atom_site_refinement_flags_posn
_atom_site_refinement_flags_adp
_atom_site_refinement_flags_occupancy
_atom_site_disorder_assembly
_atom_site_disorder_group
O3 O 0.1447(2) 0.5772(2) 0.72749(9) 0.0294(5) Uani 1 1 d . . . . .
O2 O 0.0238(2) 0.3748(2) 0.73865(9) 0.0329(5) Uani 1 1 d . . . . .
O4 O 0.7300(2) 0.9480(2) 0.45096(8) 0.0331(5) Uani 1 1 d . . . . .
O5 O 0.9144(2) 0.8098(3) 0.46674(10) 0.0353(6) Uani 1 1 d . . . . .
O1 O 0.4192(2) 0.3420(2) 0.63648(9) 0.0259(5) Uani 1 1 d . . . . .
N8 N 0.7935(3) 0.8525(3) 0.47947(10) 0.0265(6) Uani 1 1 d . . . . .
N7 N 0.7212(2) 0.7967(3) 0.52670(10) 0.0223(5) Uani 1 1 d . . . . .
N9 N 0.2131(2) 0.3619(2) 0.68417(10) 0.0221(5) Uani 1 1 d . . . . .
N10 N 0.1247(3) 0.4443(3) 0.71831(10) 0.0247(6) Uani 1 1 d . . . . .
N4 N 0.7406(2) 0.6463(2) 0.61031(10) 0.0214(5) Uani 1 1 d . . . . .
N3 N 0.8346(3) 0.5545(3) 0.63762(11) 0.0255(6) Uani 1 1 d . . . . .
N2 N 0.9440(3) 0.5472(3) 0.60474(11) 0.0264(6) Uani 1 1 d . . . . .
N1 N 0.9221(3) 0.6348(3) 0.55620(11) 0.0234(6) Uani 1 1 d . . . . .
H1 H 0.983(5) 0.655(5) 0.5299(19) 0.072(14) Uiso 1 1 d . . . . .
N6 N 0.3827(2) 0.5646(3) 0.66914(10) 0.0188(5) Uani 1 1 d . . . . .
H6 H 0.337(4) 0.644(4) 0.6812(16) 0.051(11) Uiso 1 1 d . . . . .
N5 N 0.5411(2) 0.4283(3) 0.62204(11) 0.0257(6) Uani 1 1 d . . . . .
C3 C 0.5124(3) 0.5577(3) 0.64237(12) 0.0201(6) Uani 1 1 d . . . . .
C4 C 0.3283(3) 0.4287(3) 0.66555(12) 0.0204(6) Uani 1 1 d . . . . .
C1 C 0.7945(3) 0.7002(3) 0.55914(12) 0.0218(6) Uani 1 1 d . . . . .
C2 C 0.6091(3) 0.6867(3) 0.63901(13) 0.0221(6) Uani 1 1 d . . . . .
H2A H 0.563238 0.767305 0.616340 0.027 Uiso 1 1 calc R . . . .
H2B H 0.628705 0.723586 0.679609 0.027 Uiso 1 1 calc R . . . .

loop_
_atom_site_aniso_label
_atom_site_aniso_U_11
_atom_site_aniso_U_22
_atom_site_aniso_U_33
_atom_site_aniso_U_23
_atom_site_aniso_U_13
_atom_site_aniso_U_12
O3 0.0350(13) 0.0199(11) 0.0333(12) -0.0060(8) 0.0052(9) -0.0008(10)
O2 0.0297(12) 0.0327(12) 0.0363(13) -0.0030(10) 0.0103(10) -0.0092(10)
O4 0.0300(13) 0.0405(13) 0.0287(11) 0.0119(10) 0.0015(9) 0.0095(11)
O5 0.0226(12) 0.0488(14) 0.0345(12) 0.0077(10) 0.0099(10) 0.0091(11)
O1 0.0241(11) 0.0184(10) 0.0353(12) -0.0033(8) 0.0088(9) -0.0017(9)
N8 0.0228(14) 0.0326(14) 0.0241(12) -0.0002(11) 0.0026(10) 0.0008(12)
N7 0.0207(13) 0.0240(13) 0.0222(12) 0.0010(10) 0.0018(10) -0.0008(11)
N9 0.0212(13) 0.0175(12) 0.0276(12) -0.0019(10) 0.0042(10) 0.0005(10)
N10 0.0271(14) 0.0223(13) 0.0248(13) -0.0013(10) 0.0016(11) -0.0010(12)
N4 0.0208(13) 0.0173(12) 0.0260(12) 0.0018(9) -0.0010(10) 0.0010(10)
N3 0.0236(14) 0.0184(12) 0.0346(14) 0.0028(10) -0.0020(11) 0.0009(10)
N2 0.0233(14) 0.0206(13) 0.0353(14) -0.0007(11) -0.0044(11) -0.0012(11)
N1 0.0186(14) 0.0209(13) 0.0307(14) -0.0004(11) -0.0002(11) -0.0014(11)
N6 0.0203(13) 0.0152(12) 0.0210(12) -0.0003(9) 0.0011(9) 0.0011(10)
N5 0.0216(13) 0.0190(13) 0.0365(14) -0.0008(10) 0.0076(11) -0.0041(11)
C3 0.0219(15) 0.0186(14) 0.0199(13) 0.0022(11) -0.0001(11) -0.0008(12)
C4 0.0223(16) 0.0191(14) 0.0198(13) -0.0002(11) -0.0012(11) 0.0012(13)
C1 0.0192(15) 0.0188(14) 0.0274(15) -0.0039(12) -0.0002(12) -0.0007(12)
C2 0.0213(15) 0.0220(14) 0.0231(15) 0.0005(11) 0.0035(11) -0.0001(12)

loop_
_atom_type_symbol
_atom_type_description
_atom_type_scat_dispersion_real
_atom_type_scat_dispersion_imag
_atom_type_scat_source
C C 0.0033 0.0016 'International Tables Vol C Tables 4.2.6.8 and 6.1.1.4'
H H 0.0000 0.0000 'International Tables Vol C Tables 4.2.6.8 and 6.1.1.4'
N N 0.0061 0.0033 'International Tables Vol C Tables 4.2.6.8 and 6.1.1.4'
O O 0.0106 0.0060 'International Tables Vol C Tables 4.2.6.8 and 6.1.1.4'

loop_
_geom_angle_atom_site_label_1
_geom_angle_atom_site_label_2
_geom_angle_atom_site_label_3
_geom_angle
_geom_angle_site_symmetry_1
_geom_angle_site_symmetry_3
_geom_angle_publ_flag
C4 O1 N5 108.2(2) . . ?
O4 N8 O5 123.2(2) . . ?
O4 N8 N7 114.8(2) . . ?
O5 N8 N7 121.9(2) . . ?
C1 N7 N8 114.0(2) . . ?
C4 N9 N10 116.1(2) . . ?
O3 N10 N9 122.3(2) . . ?
O2 N10 O3 123.6(2) . . ?
O2 N10 N9 114.1(2) . . ?
N3 N4 C2 121.0(2) . . ?
C1 N4 N3 110.9(2) . . ?
C1 N4 C2 127.8(2) . . ?
N2 N3 N4 107.6(2) . . ?
N3 N2 N1 108.0(2) . . ?
C1 N1 N2 110.6(2) . . ?
C4 N6 C3 106.1(2) . . ?
C3 N5 O1 104.1(2) . . ?
N6 C3 C2 122.7(2) . . ?
N5 C3 N6 112.8(2) . . ?
N5 C3 C2 124.5(3) . . ?
N9 C4 O1 115.0(2) . . ?
N9 C4 N6 136.4(3) . . ?
N6 C4 O1 108.7(2) . . ?
N7 C1 N4 120.4(3) . . ?
N7 C1 N1 136.7(3) . . ?
N1 C1 N4 102.9(2) . . ?
N4 C2 C3 110.8(2) . . ?

loop_
_geom_bond_atom_site_label_1
_geom_bond_atom_site_label_2
_geom_bond_distance
_geom_bond_site_symmetry_2
_geom_bond_publ_flag
O3 N10 1.234(3) . ?
O2 N10 1.233(3) . ?
O4 N8 1.233(3) . ?
O5 N8 1.244(3) . ?
O1 N5 1.432(3) . ?
O1 C4 1.337(3) . ?
N8 N7 1.362(3) . ?
N7 C1 1.334(4) . ?
N9 N10 1.360(3) . ?
N9 C4 1.317(4) . ?
N4 N3 1.364(3) . ?
N4 C1 1.351(4) . ?
N4 C2 1.451(4) . ?
N3 N2 1.276(3) . ?
N2 N1 1.365(3) . ?
N1 C1 1.349(4) . ?
N6 C3 1.372(4) . ?
N6 C4 1.335(3) . ?
N5 C3 1.285(3) . ?
C3 C2 1.486(4) . ?
